data_1575171
loop_
_publ_author_name
'Yu, Xuanchi'
'Zhang, Chenyu'
'Dong, Dongfang'
'Liu, Bing'
'Wang, Dali'
'Li, Tao'

_publ_section_title
;
 Visible-light-responsive indoleazopyrazole photoswitches: dual
 enhancement of redshift and half-life by ester modification at the
 <i>ortho</i> position.
;
_journal_issue 34
_journal_name_full 'Chemical science'
_journal_page_first 15620
_journal_page_last 15627
_journal_paper_doi 10.1039/d5sc03275j
_journal_volume 16
_journal_year 2025
_chemical_formula_moiety 'C15 H15 N5 O2'
_chemical_formula_sum 'C15 H15 N5 O2'
_chemical_formula_weight 297.32
_space_group_crystal_system triclinic
_space_group_IT_number 2
_space_group_name_Hall '-P 1'
_space_group_name_H-M_alt 'P -1'
_atom_sites_solution_hydrogens geom
_audit_creation_method SHELXL-2018/3
_audit_update_record
;
2025-02-17 deposited with the CCDC.	2025-07-21 downloaded from the CCDC.
;
_cell_angle_alpha 88.117(2)
_cell_angle_beta 80.529(2)
_cell_angle_gamma 83.044(2)
_cell_formula_units_Z 2
_cell_length_a 6.30080(10)
_cell_length_b 7.7125(2)
_cell_length_c 15.2437(3)
_cell_measurement_reflns_used 8794
_cell_measurement_temperature 100(2)
_cell_measurement_theta_max 75.7210
_cell_measurement_theta_min 2.9190
_cell_volume 725.23(3)
_computing_structure_refinement 'SHELXL-2018/3 (Sheldrick, 2018)'
_computing_structure_solution 'SHELXT 2018/2 (Sheldrick, 2018)'
_diffrn_ambient_temperature 100(2)
_diffrn_measured_fraction_theta_full 0.984
_diffrn_measured_fraction_theta_max 0.965
_diffrn_measurement_device_type 'ROD, Synergy Custom DW system, HyPix-Arc 150'
_diffrn_radiation_type CuK\a
_diffrn_radiation_wavelength 1.54184
_diffrn_reflns_av_R_equivalents 0.0134
_diffrn_reflns_av_unetI/netI 0.0110
_diffrn_reflns_Laue_measured_fraction_full 0.984
_diffrn_reflns_Laue_measured_fraction_max 0.965
_diffrn_reflns_limit_h_max 7
_diffrn_reflns_limit_h_min -6
_diffrn_reflns_limit_k_max 9
_diffrn_reflns_limit_k_min -9
_diffrn_reflns_limit_l_max 19
_diffrn_reflns_limit_l_min -18
_diffrn_reflns_number 11599
_diffrn_reflns_point_group_measured_fraction_full 0.984
_diffrn_reflns_point_group_measured_fraction_max 0.965
_diffrn_reflns_theta_full 67.684
_diffrn_reflns_theta_max 75.881
_diffrn_reflns_theta_min 2.939
_exptl_absorpt_coefficient_mu 0.781
_exptl_absorpt_correction_T_max 1.00000
_exptl_absorpt_correction_T_min 0.95151
_exptl_absorpt_correction_type multi-scan
_exptl_absorpt_process_details
;
CrysAlisPro 1.171.43.112a (Rigaku Oxford Diffraction, 2024)
Empirical absorption correction using spherical harmonics,
implemented in SCALE3 ABSPACK scaling algorithm.
;
_exptl_crystal_colour orange
_exptl_crystal_density_diffrn 1.362
_exptl_crystal_description block
_exptl_crystal_F_000 312
_exptl_crystal_size_max 0.180
_exptl_crystal_size_mid 0.160
_exptl_crystal_size_min 0.140
_refine_diff_density_max 0.331
_refine_diff_density_min -0.154
_refine_diff_density_rms 0.039
_refine_ls_extinction_coef 0.0164(14)
_refine_ls_extinction_expression Fc^*^=kFc[1+0.001xFc^2^\l^3^/sin(2\q)]^-1/4^
_refine_ls_extinction_method 'SHELXL-2018/3 (Sheldrick 2018)'
_refine_ls_goodness_of_fit_ref 1.044
_refine_ls_hydrogen_treatment constr
_refine_ls_matrix_type full
_refine_ls_number_parameters 203
_refine_ls_number_reflns 2915
_refine_ls_number_restraints 0
_refine_ls_restrained_S_all 1.044
_refine_ls_R_factor_all 0.0330
_refine_ls_R_factor_gt 0.0321
_refine_ls_shift/su_max 0.001
_refine_ls_shift/su_mean 0.000
_refine_ls_structure_factor_coef Fsqd
_refine_ls_weighting_details 'w=1/[\s^2^(Fo^2^)+(0.0455P)^2^+0.2227P] where P=(Fo^2^+2Fc^2^)/3'
_refine_ls_weighting_scheme calc
_refine_ls_wR_factor_gt 0.0844
_refine_ls_wR_factor_ref 0.0852
_reflns_Friedel_coverage 0.000
_reflns_number_gt 2790
_reflns_number_total 2915
_reflns_threshold_expression 'I > 2\s(I)'
_cod_data_source_file d5sc03275j2.cif
_cod_data_source_block t_CCDC3
_cod_depositor_comments 'Adding full bibliography for 1575168--1575171.cif.'
_cod_database_code 1575171
_shelx_shelxl_version_number 2018/3
_shelx_space_group_comment
;
The symmetry employed for this shelxl refinement is uniquely defined
by the following loop, which should always be used as a source of
symmetry information in preference to the above space-group names.
They are only intended as comments.
;
_shelx_estimated_absorpt_t_min 0.872
_shelx_estimated_absorpt_t_max 0.899

loop_
_space_group_symop_operation_xyz
'x, y, z'
'-x, -y, -z'

loop_
_atom_site_label
_atom_site_type_symbol
_atom_site_fract_x
_atom_site_fract_y
_atom_site_fract_z
_atom_site_U_iso_or_equiv
_atom_site_adp_type
_atom_site_occupancy
_atom_site_site_symmetry_order
_atom_site_calc_flag
_atom_site_refinement_flags_posn
_atom_site_refinement_flags_adp
_atom_site_refinement_flags_occupancy
_atom_site_disorder_assembly
_atom_site_disorder_group
C6 C 0.36616(16) 0.58491(12) 0.23780(6) 0.0179(2) Uani 1 1 d . . . . .
C11 C 0.99870(16) 0.31331(12) 0.17846(6) 0.0171(2) Uani 1 1 d . . . . .
C13 C 1.04232(17) 0.15523(12) 0.33098(7) 0.0196(2) Uani 1 1 d . . . . .
C8 C 0.42375(16) 0.67695(13) 0.09339(7) 0.0195(2) Uani 1 1 d . . . . .
H8 H 0.489495 0.695568 0.033678 0.023 Uiso 1 1 calc R U . . .
C7 C 0.52168(16) 0.57890(12) 0.15643(6) 0.0178(2) Uani 1 1 d . . . . .
C1 C 0.17896(16) 0.68867(12) 0.21782(6) 0.0185(2) Uani 1 1 d . . . . .
N1 N 0.21992(14) 0.74256(11) 0.12950(6) 0.0192(2) Uani 1 1 d . . . . .
O1 O 0.82699(12) 0.17264(10) 0.35333(5) 0.02336(18) Uani 1 1 d . . . . .
C10 C 1.15076(16) 0.31704(13) 0.09992(6) 0.0186(2) Uani 1 1 d . . . . .
H10 H 1.124650 0.381127 0.047704 0.022 Uiso 1 1 calc R U . . .
C5 C 0.36436(18) 0.51341(13) 0.32357(7) 0.0213(2) Uani 1 1 d . . . . .
H5 H 0.488204 0.444008 0.339077 0.026 Uiso 1 1 calc R U . . .
N5 N 1.33545(14) 0.21959(11) 0.10804(6) 0.0204(2) Uani 1 1 d . . . . .
C12 C 1.10669(16) 0.20608(12) 0.23703(6) 0.0177(2) Uani 1 1 d . . . . .
C9 C 0.06587(17) 0.84846(13) 0.08290(7) 0.0231(2) Uani 1 1 d . . . . .
H9A H 0.029781 0.963771 0.110225 0.035 Uiso 1 1 calc R U . . .
H9B H -0.066061 0.791240 0.086706 0.035 Uiso 1 1 calc R U . . .
H9C H 0.129973 0.861798 0.020322 0.035 Uiso 1 1 calc R U . . .
C2 C -0.00918(18) 0.72290(14) 0.27966(7) 0.0230(2) Uani 1 1 d . . . . .
H2 H -0.133099 0.793382 0.264928 0.028 Uiso 1 1 calc R U . . .
N2 N 0.72886(14) 0.49243(11) 0.13572(5) 0.01855(19) Uani 1 1 d . . . . .
O2 O 1.16782(13) 0.10378(10) 0.38062(5) 0.0285(2) Uani 1 1 d . . . . .
C15 C 1.48914(17) 0.04493(14) 0.22128(7) 0.0233(2) Uani 1 1 d . . . . .
H15A H 1.589882 -0.002531 0.169373 0.035 Uiso 1 1 calc R U . . .
H15B H 1.435114 -0.051335 0.258591 0.035 Uiso 1 1 calc R U . . .
H15C H 1.564425 0.115558 0.255706 0.035 Uiso 1 1 calc R U . . .
C3 C -0.00731(19) 0.64944(14) 0.36368(7) 0.0267(2) Uani 1 1 d . . . . .
H3 H -0.133124 0.668939 0.407616 0.032 Uiso 1 1 calc R U . . .
N3 N 0.78771(14) 0.39797(10) 0.19980(5) 0.01782(19) Uani 1 1 d . . . . .
C4 C 0.17701(19) 0.54673(14) 0.38510(7) 0.0263(2) Uani 1 1 d . . . . .
H4 H 0.173194 0.498697 0.443457 0.032 Uiso 1 1 calc R U . . .
N4 N 1.30757(14) 0.15374(11) 0.19175(6) 0.01870(19) Uani 1 1 d . . . . .
C14 C 0.7457(2) 0.12372(16) 0.44401(7) 0.0303(3) Uani 1 1 d . . . . .
H14A H 0.587126 0.133301 0.452771 0.045 Uiso 1 1 calc R U . . .
H14B H 0.791052 0.201737 0.485050 0.045 Uiso 1 1 calc R U . . .
H14C H 0.803869 0.002987 0.455597 0.045 Uiso 1 1 calc R U . . .

loop_
_atom_site_aniso_label
_atom_site_aniso_U_11
_atom_site_aniso_U_22
_atom_site_aniso_U_33
_atom_site_aniso_U_23
_atom_site_aniso_U_13
_atom_site_aniso_U_12
C6 0.0202(5) 0.0151(4) 0.0188(5) 0.0002(3) -0.0036(4) -0.0031(4)
C11 0.0191(5) 0.0154(4) 0.0177(5) 0.0016(3) -0.0054(4) -0.0033(4)
C13 0.0231(5) 0.0164(4) 0.0205(5) 0.0024(4) -0.0063(4) -0.0036(4)
C8 0.0203(5) 0.0193(5) 0.0186(5) 0.0031(4) -0.0030(4) -0.0027(4)
C7 0.0185(5) 0.0167(4) 0.0184(5) 0.0023(3) -0.0035(4) -0.0028(4)
C1 0.0217(5) 0.0157(4) 0.0187(5) 0.0010(4) -0.0045(4) -0.0032(4)
N1 0.0199(5) 0.0184(4) 0.0195(4) 0.0038(3) -0.0053(3) -0.0009(3)
O1 0.0221(4) 0.0297(4) 0.0176(4) 0.0067(3) -0.0027(3) -0.0031(3)
C10 0.0200(5) 0.0180(5) 0.0183(5) 0.0016(4) -0.0042(4) -0.0031(4)
C5 0.0258(6) 0.0186(5) 0.0196(5) 0.0019(4) -0.0051(4) -0.0012(4)
N5 0.0216(5) 0.0207(4) 0.0191(4) 0.0019(3) -0.0035(3) -0.0038(3)
C12 0.0180(5) 0.0162(4) 0.0196(5) 0.0008(4) -0.0050(4) -0.0026(4)
C9 0.0235(6) 0.0219(5) 0.0247(5) 0.0038(4) -0.0095(4) 0.0003(4)
C2 0.0223(5) 0.0204(5) 0.0254(5) -0.0009(4) -0.0031(4) -0.0005(4)
N2 0.0193(4) 0.0177(4) 0.0192(4) 0.0028(3) -0.0050(3) -0.0026(3)
O2 0.0287(4) 0.0339(4) 0.0251(4) 0.0102(3) -0.0120(3) -0.0051(3)
C15 0.0189(5) 0.0217(5) 0.0294(5) 0.0024(4) -0.0076(4) 0.0009(4)
C3 0.0272(6) 0.0268(5) 0.0230(5) -0.0013(4) 0.0037(4) -0.0010(4)
N3 0.0195(4) 0.0162(4) 0.0185(4) 0.0024(3) -0.0054(3) -0.0023(3)
C4 0.0336(6) 0.0254(5) 0.0182(5) 0.0026(4) -0.0013(4) -0.0023(4)
N4 0.0185(4) 0.0182(4) 0.0200(4) 0.0024(3) -0.0052(3) -0.0023(3)
C14 0.0330(6) 0.0374(6) 0.0186(5) 0.0076(4) 0.0005(4) -0.0057(5)

loop_
_atom_type_symbol
_atom_type_description
_atom_type_scat_dispersion_real
_atom_type_scat_dispersion_imag
_atom_type_scat_source
C C 0.0181 0.0091 'International Tables Vol C Tables 4.2.6.8 and 6.1.1.4'
H H 0.0000 0.0000 'International Tables Vol C Tables 4.2.6.8 and 6.1.1.4'
N N 0.0311 0.0180 'International Tables Vol C Tables 4.2.6.8 and 6.1.1.4'
O O 0.0492 0.0322 'International Tables Vol C Tables 4.2.6.8 and 6.1.1.4'

loop_
_geom_angle_atom_site_label_1
_geom_angle_atom_site_label_2
_geom_angle_atom_site_label_3
_geom_angle
_geom_angle_site_symmetry_1
_geom_angle_site_symmetry_3
_geom_angle_publ_flag
C5 C6 C1 119.06(10) . . ?
C5 C6 C7 135.22(10) . . ?
C1 C6 C7 105.72(9) . . ?
C12 C11 N3 124.70(9) . . ?
C12 C11 C10 104.54(9) . . ?
N3 C11 C10 130.74(9) . . ?
O2 C13 O1 124.65(9) . . ?
O2 C13 C12 124.45(10) . . ?
O1 C13 C12 110.89(8) . . ?
N1 C8 C7 109.84(9) . . ?
C8 C7 N2 121.45(9) . . ?
C8 C7 C6 107.07(9) . . ?
N2 C7 C6 131.44(9) . . ?
N1 C1 C2 128.90(9) . . ?
N1 C1 C6 108.20(9) . . ?
C2 C1 C6 122.90(9) . . ?
C8 N1 C1 109.18(8) . . ?
C8 N1 C9 125.65(9) . . ?
C1 N1 C9 125.15(9) . . ?
C13 O1 C14 115.56(8) . . ?
N5 C10 C11 111.41(9) . . ?
C4 C5 C6 118.14(10) . . ?
C10 N5 N4 105.75(8) . . ?
N4 C12 C11 106.31(9) . . ?
N4 C12 C13 121.52(9) . . ?
C11 C12 C13 132.11(9) . . ?
C3 C2 C1 116.88(10) . . ?
N3 N2 C7 113.10(8) . . ?
C2 C3 C4 121.19(10) . . ?
N2 N3 C11 112.53(8) . . ?
C5 C4 C3 121.84(10) . . ?
N5 N4 C12 111.98(8) . . ?
N5 N4 C15 118.23(9) . . ?
C12 N4 C15 129.77(9) . . ?

loop_
_geom_bond_atom_site_label_1
_geom_bond_atom_site_label_2
_geom_bond_distance
_geom_bond_site_symmetry_2
_geom_bond_publ_flag
C6 C5 1.4011(13) . ?
C6 C1 1.4135(14) . ?
C6 C7 1.4469(13) . ?
C11 C12 1.3997(13) . ?
C11 N3 1.4003(13) . ?
C11 C10 1.4067(13) . ?
C13 O2 1.2069(13) . ?
C13 O1 1.3347(13) . ?
C13 C12 1.4765(13) . ?
C8 N1 1.3552(14) . ?
C8 C7 1.3822(14) . ?
C7 N2 1.3841(13) . ?
C1 N1 1.3880(12) . ?
C1 C2 1.3916(15) . ?
N1 C9 1.4528(13) . ?
O1 C14 1.4474(12) . ?
C10 N5 1.3281(14) . ?
C5 C4 1.3847(15) . ?
N5 N4 1.3500(11) . ?
C12 N4 1.3595(13) . ?
C2 C3 1.3846(15) . ?
N2 N3 1.2764(12) . ?
C15 N4 1.4587(13) . ?
C3 C4 1.4028(17) . ?

loop_
_geom_torsion_atom_site_label_1
_geom_torsion_atom_site_label_2
_geom_torsion_atom_site_label_3
_geom_torsion_atom_site_label_4
_geom_torsion
_geom_torsion_site_symmetry_1
_geom_torsion_site_symmetry_2
_geom_torsion_site_symmetry_3
_geom_torsion_site_symmetry_4
_geom_torsion_publ_flag
N1 C8 C7 N2 177.85(8) . . . . ?
N1 C8 C7 C6 -0.13(11) . . . . ?
C5 C6 C7 C8 179.38(11) . . . . ?
C1 C6 C7 C8 0.21(10) . . . . ?
C5 C6 C7 N2 1.67(19) . . . . ?
C1 C6 C7 N2 -177.50(10) . . . . ?
C5 C6 C1 N1 -179.54(8) . . . . ?
C7 C6 C1 N1 -0.21(10) . . . . ?
C5 C6 C1 C2 -0.31(14) . . . . ?
C7 C6 C1 C2 179.02(9) . . . . ?
C7 C8 N1 C1 0.00(11) . . . . ?
C7 C8 N1 C9 -178.42(9) . . . . ?
C2 C1 N1 C8 -179.03(10) . . . . ?
C6 C1 N1 C8 0.14(11) . . . . ?
C2 C1 N1 C9 -0.60(16) . . . . ?
C6 C1 N1 C9 178.57(9) . . . . ?
O2 C13 O1 C14 -0.42(15) . . . . ?
C12 C13 O1 C14 179.13(8) . . . . ?
C12 C11 C10 N5 0.77(11) . . . . ?
N3 C11 C10 N5 178.76(9) . . . . ?
C1 C6 C5 C4 0.56(14) . . . . ?
C7 C6 C5 C4 -178.53(10) . . . . ?
C11 C10 N5 N4 -0.90(10) . . . . ?
N3 C11 C12 N4 -178.46(8) . . . . ?
C10 C11 C12 N4 -0.31(10) . . . . ?
N3 C11 C12 C13 -1.29(16) . . . . ?
C10 C11 C12 C13 176.86(10) . . . . ?
O2 C13 C12 N4 18.86(15) . . . . ?
O1 C13 C12 N4 -160.69(9) . . . . ?
O2 C13 C12 C11 -157.95(11) . . . . ?
O1 C13 C12 C11 22.50(15) . . . . ?
N1 C1 C2 C3 178.81(10) . . . . ?
C6 C1 C2 C3 -0.24(15) . . . . ?
C8 C7 N2 N3 -175.09(9) . . . . ?
C6 C7 N2 N3 2.34(15) . . . . ?
C1 C2 C3 C4 0.54(16) . . . . ?
C7 N2 N3 C11 -179.09(7) . . . . ?
C12 C11 N3 N2 177.93(9) . . . . ?
C10 C11 N3 N2 0.30(14) . . . . ?
C6 C5 C4 C3 -0.27(16) . . . . ?
C2 C3 C4 C5 -0.30(17) . . . . ?
C10 N5 N4 C12 0.70(10) . . . . ?
C10 N5 N4 C15 -177.82(8) . . . . ?
C11 C12 N4 N5 -0.23(11) . . . . ?
C13 C12 N4 N5 -177.77(8) . . . . ?
C11 C12 N4 C15 178.07(9) . . . . ?
C13 C12 N4 C15 0.54(15) . . . . ?
